data_2023400
loop_
_publ_author_name
'Kumar, M. Harish'
'Vinduvahini, M.'
'Srinivasa, H. T.'
'Devarajegowda, H. C.'
'Palakshamurthy, B. S.'

_publ_section_title
;
 Crystal structure, Hirshfeld surface analysis, DFT and mol-ecular docking
 studies of 4'-(benz-yloxy)-[1,1'-biphen-yl]-3-carb-oxy-lic acid.
;
_journal_coeditor_code NX2019
_journal_issue 'Pt 3'
_journal_name_full 'Acta crystallographica. Section E, Crystallographic communications'
_journal_page_first 208
_journal_page_last 213
_journal_paper_doi 10.1107/S2056989025001021
_journal_volume 81
_journal_year 2025
_chemical_formula_iupac 'C20 H16 O3'
_chemical_formula_moiety 'C20 H16 O3'
_chemical_formula_sum 'C20 H16 O3'
_chemical_formula_weight 304.33
_chemical_name_common
;
4'-(Benzyloxy)-[1,1'-biphenyl]-3-carboxylic acid
;
_chemical_name_systematic
;
3-[4-(Benzyloxy)phenyl]benzoic acid
;
_space_group_crystal_system monoclinic
_space_group_IT_number 13
_space_group_name_Hall '-P 2yc'
_space_group_name_H-M_alt 'P 1 2/c 1'
_symmetry_space_group_name_Hall '-P 2yc'
_atom_sites_solution_hydrogens mixed
_atom_sites_solution_primary direct
_atom_sites_solution_secondary difmap
_audit_creation_method SHELXL-2019/3
_cell_angle_alpha 90
_cell_angle_beta 91.8640(10)
_cell_angle_gamma 90
_cell_formula_units_Z 4
_cell_length_a 31.9237(13)
_cell_length_b 7.0199(3)
_cell_length_c 6.9184(3)
_cell_measurement_reflns_used 2207
_cell_measurement_temperature 299(2)
_cell_measurement_theta_max 25.0
_cell_measurement_theta_min 2.0
_cell_volume 1549.60(11)
_computing_cell_refinement
;
SAINT (Bruker, 2017)
;
_computing_data_collection
;
APEX2 and SAINT (Bruker, 2017),
;
_computing_data_reduction
;
SAINT (Bruker, 2017)
;
_computing_molecular_graphics
;
Mercury (Macrae <i>et al.</i>,  2020)
;
_computing_publication_material
;
<i>SHELXL2019/2</i> (Sheldrick, 2015b)
;
_computing_structure_refinement
;
<i>SHELXL2019/2</i> (Sheldrick, 2015b)
;
_computing_structure_solution
;
<i>SHELXT2018</i> (Sheldrick, 2015a)
;
_diffrn_ambient_temperature 299(2)
_diffrn_detector_area_resol_mean 1.09
_diffrn_measured_fraction_theta_full 0.992
_diffrn_measured_fraction_theta_max 0.992
_diffrn_measurement_device_type 'Bruker SMART APEXII CCD'
_diffrn_measurement_method '\f and \W scans'
_diffrn_radiation_monochromator Graphite
_diffrn_radiation_type MoK\a
_diffrn_radiation_wavelength 0.71073
_diffrn_reflns_av_R_equivalents 0.0724
_diffrn_reflns_av_unetI/netI 0.0286
_diffrn_reflns_limit_h_max 38
_diffrn_reflns_limit_h_min -38
_diffrn_reflns_limit_k_max 8
_diffrn_reflns_limit_k_min -8
_diffrn_reflns_limit_l_max 8
_diffrn_reflns_limit_l_min -8
_diffrn_reflns_number 35610
_diffrn_reflns_theta_full 25.124
_diffrn_reflns_theta_max 25.124
_diffrn_reflns_theta_min 2.553
_diffrn_source 'fine-focus sealed tube'
_exptl_absorpt_coefficient_mu 0.087
_exptl_absorpt_correction_T_max 0.983
_exptl_absorpt_correction_T_min 0.972
_exptl_absorpt_correction_type multi-scan
_exptl_absorpt_process_details
;
(SADABS; Krause <i>et al.</i>,  2015)
;
_exptl_crystal_colour colourless
_exptl_crystal_density_diffrn 1.304
_exptl_crystal_description Prism
_exptl_crystal_F_000 640
_exptl_crystal_size_max 0.310
_exptl_crystal_size_mid 0.270
_exptl_crystal_size_min 0.180
_refine_diff_density_max 0.176
_refine_diff_density_min -0.200
_refine_ls_extinction_method none
_refine_ls_goodness_of_fit_ref 1.129
_refine_ls_hydrogen_treatment mixed
_refine_ls_matrix_type full
_refine_ls_number_constraints 0.12
_refine_ls_number_parameters 212
_refine_ls_number_reflns 2760
_refine_ls_number_restraints 0
_refine_ls_restrained_S_all 1.129
_refine_ls_R_factor_all 0.0868
_refine_ls_R_factor_gt 0.0688
_refine_ls_shift/su_max 0.000
_refine_ls_shift/su_mean 0.000
_refine_ls_structure_factor_coef Fsqd
_refine_ls_weighting_details 'w=1/[\s^2^(Fo^2^)+(0.0584P)^2^+1.0677P] where P=(Fo^2^+2Fc^2^)/3'
_refine_ls_weighting_scheme calc
_refine_ls_wR_factor_gt 0.1527
_refine_ls_wR_factor_ref 0.1620
_reflns_number_gt 2207
_reflns_number_total 2760
_reflns_threshold_expression 'I > 2\s(I)'
_cod_data_source_file nx2019.cif
_cod_data_source_block I
_cod_depositor_comments 'Adding full bibliography for 2023400.cif.'
_cod_original_sg_symbol_H-M 'P 2/c'
_cod_database_code 2023400
_shelx_space_group_comment
;
The symmetry employed for this shelxl refinement is uniquely defined
by the following loop, which should always be used as a source of
symmetry information in preference to the above space-group names.
They are only intended as comments.
;
_shelx_estimated_absorpt_t_min 0.973
_shelx_estimated_absorpt_t_max 0.984

loop_
_space_group_symop_operation_xyz
'x, y, z'
'-x, y, -z+1/2'
'-x, -y, -z'
'x, -y, z-1/2'

loop_
_atom_site_type_symbol
_atom_site_label
_atom_site_fract_x
_atom_site_fract_y
_atom_site_fract_z
_atom_site_U_iso_or_equiv
_atom_site_adp_type
_atom_site_calc_flag
_atom_site_occupancy
_atom_site_disorder_assembly
_atom_site_disorder_group
O O1 0.82388(5) 0.2450(3) 0.2817(2) 0.0451(5) Uani d 1 . .
O O2 0.55270(6) 0.2739(4) 0.2404(3) 0.0803(8) Uani d 1 . .
O O3 0.51314(6) 0.2653(5) 0.4950(3) 0.0951(10) Uani d 1 . .
C C8 0.78393(7) 0.2524(3) 0.3464(3) 0.0348(6) Uani d 1 . .
C C12 0.73839(7) 0.1552(4) 0.5975(3) 0.0383(6) Uani d 1 . .
H H12 0.734753 0.091923 0.713867 0.046 Uiso calc 1 . .
C C13 0.77746(8) 0.1606(4) 0.5216(4) 0.0388(6) Uani d 1 . .
H H13 0.799867 0.102365 0.587397 0.047 Uiso calc 1 . .
C C14 0.66164(7) 0.2393(3) 0.5886(3) 0.0365(6) Uani d 1 . .
C C10 0.71123(8) 0.3348(4) 0.3318(4) 0.0388(6) Uani d 1 . .
H H10 0.688949 0.394984 0.266940 0.047 Uiso calc 1 . .
C C11 0.70391(7) 0.2422(3) 0.5053(3) 0.0348(6) Uani d 1 . .
C C9 0.75043(7) 0.3408(4) 0.2519(4) 0.0391(6) Uani d 1 . .
H H9 0.754192 0.403897 0.135543 0.047 Uiso calc 1 . .
C C15 0.62556(8) 0.2555(4) 0.4737(4) 0.0431(6) Uani d 1 . .
H H15 0.628038 0.268632 0.340789 0.052 Uiso calc 1 . .
C C16 0.58606(8) 0.2530(4) 0.5484(4) 0.0451(7) Uani d 1 . .
C C1 0.87677(8) 0.2945(4) 0.0553(4) 0.0417(6) Uani d 1 . .
C C6 0.90842(9) 0.4146(4) 0.1193(4) 0.0522(7) Uani d 1 . .
H H6 0.901833 0.522717 0.189822 0.063 Uiso calc 1 . .
C C19 0.65636(9) 0.2203(4) 0.7877(4) 0.0468(7) Uani d 1 . .
H H19 0.679840 0.208984 0.870101 0.056 Uiso calc 1 . .
C C7 0.83194(8) 0.3350(4) 0.1001(4) 0.0487(7) Uani d 1 . .
H H7A 0.827368 0.471270 0.108922 0.058 Uiso calc 1 . .
H H7B 0.813364 0.284253 -0.001031 0.058 Uiso calc 1 . .
C C17 0.58190(9) 0.2345(4) 0.7471(4) 0.0540(8) Uani d 1 . .
H H17 0.555481 0.233411 0.799881 0.065 Uiso calc 1 . .
C C20 0.54871(9) 0.2661(5) 0.4180(4) 0.0566(8) Uani d 1 . .
C C2 0.88725(9) 0.1367(4) -0.0504(4) 0.0528(7) Uani d 1 . .
H H2 0.866309 0.054912 -0.096613 0.063 Uiso calc 1 . .
C C18 0.61711(9) 0.2180(5) 0.8637(4) 0.0566(8) Uani d 1 . .
H H18 0.614462 0.205111 0.996566 0.068 Uiso calc 1 . .
C C5 0.94942(9) 0.3774(5) 0.0806(4) 0.0626(9) Uani d 1 . .
H H5 0.970380 0.459793 0.125360 0.075 Uiso calc 1 . .
C C3 0.92875(10) 0.0985(5) -0.0889(5) 0.0626(9) Uani d 1 . .
H H3 0.935578 -0.009465 -0.159101 0.075 Uiso calc 1 . .
C C4 0.95967(9) 0.2195(5) -0.0237(4) 0.0617(9) Uani d 1 . .
H H4 0.987522 0.194607 -0.050102 0.074 Uiso calc 1 . .
H H3A 0.4838(16) 0.265(7) 0.382(7) 0.155(19) Uiso d 1 . .

loop_
_atom_site_aniso_label
_atom_site_aniso_U_11
_atom_site_aniso_U_22
_atom_site_aniso_U_33
_atom_site_aniso_U_12
_atom_site_aniso_U_13
_atom_site_aniso_U_23
O1 0.0345(10) 0.0588(12) 0.0423(10) 0.0053(8) 0.0067(7) 0.0124(9)
O2 0.0398(12) 0.157(3) 0.0447(13) -0.0007(13) 0.0056(9) 0.0059(14)
O3 0.0307(11) 0.199(3) 0.0562(14) 0.0012(15) 0.0094(10) -0.0046(17)
C8 0.0322(12) 0.0346(13) 0.0379(13) -0.0004(10) 0.0043(10) -0.0009(11)
C12 0.0399(14) 0.0415(14) 0.0336(13) 0.0013(11) 0.0038(10) 0.0057(11)
C13 0.0373(14) 0.0416(14) 0.0372(14) 0.0057(11) -0.0036(11) 0.0057(11)
C14 0.0389(14) 0.0332(13) 0.0378(13) -0.0023(11) 0.0049(11) -0.0026(11)
C10 0.0352(13) 0.0431(15) 0.0381(14) 0.0049(11) 0.0009(10) 0.0062(12)
C11 0.0365(13) 0.0327(13) 0.0353(13) -0.0019(11) 0.0025(10) -0.0020(11)
C9 0.0384(14) 0.0410(14) 0.0383(14) 0.0035(11) 0.0045(11) 0.0079(12)
C15 0.0371(14) 0.0558(17) 0.0366(14) -0.0009(12) 0.0059(11) -0.0024(13)
C16 0.0390(14) 0.0552(17) 0.0414(15) -0.0005(12) 0.0077(11) -0.0035(13)
C1 0.0416(14) 0.0467(15) 0.0371(14) -0.0021(12) 0.0068(11) 0.0070(12)
C6 0.0550(17) 0.0605(18) 0.0415(15) -0.0071(14) 0.0090(13) -0.0110(14)
C19 0.0480(16) 0.0544(17) 0.0381(15) -0.0021(13) 0.0032(12) -0.0010(13)
C7 0.0443(15) 0.0581(17) 0.0442(16) 0.0034(13) 0.0101(12) 0.0178(14)
C17 0.0401(15) 0.074(2) 0.0490(17) -0.0001(14) 0.0167(13) -0.0016(15)
C20 0.0344(15) 0.085(2) 0.0509(18) 0.0000(15) 0.0084(12) -0.0004(16)
C2 0.0525(17) 0.0566(18) 0.0496(17) -0.0112(14) 0.0054(13) -0.0063(14)
C18 0.0515(18) 0.081(2) 0.0379(15) -0.0022(15) 0.0094(13) -0.0013(15)
C5 0.0447(17) 0.087(2) 0.0561(19) -0.0173(16) 0.0053(14) -0.0050(18)
C3 0.066(2) 0.062(2) 0.060(2) 0.0091(16) 0.0209(16) -0.0060(16)
C4 0.0433(17) 0.090(3) 0.0530(18) 0.0062(17) 0.0166(14) 0.0098(18)

loop_
_atom_type_symbol
_atom_type_description
_atom_type_scat_dispersion_real
_atom_type_scat_dispersion_imag
_atom_type_scat_source
C C 0.0033 0.0016 'International Tables Vol C Tables 4.2.6.8 and 6.1.1.4'
H H 0.0000 0.0000 'International Tables Vol C Tables 4.2.6.8 and 6.1.1.4'
O O 0.0106 0.0060 'International Tables Vol C Tables 4.2.6.8 and 6.1.1.4'

loop_
_geom_angle_atom_site_label_1
_geom_angle_atom_site_label_2
_geom_angle_atom_site_label_3
_geom_angle_site_symmetry_1
_geom_angle_site_symmetry_3
_geom_angle
_geom_angle_publ_flag
C8 O1 C7 . . 117.75(19) ?
C20 O3 H3A . . 115(2) ?
O1 C8 C9 . . 125.3(2) ?
O1 C8 C13 . . 115.7(2) ?
C9 C8 C13 . . 119.0(2) ?
C13 C12 C11 . . 121.8(2) ?
C13 C12 H12 . . 119.1 ?
C11 C12 H12 . . 119.1 ?
C12 C13 C8 . . 120.6(2) ?
C12 C13 H13 . . 119.7 ?
C8 C13 H13 . . 119.7 ?
C15 C14 C19 . . 116.7(2) ?
C15 C14 C11 . . 121.8(2) ?
C19 C14 C11 . . 121.6(2) ?
C9 C10 C11 . . 122.5(2) ?
C9 C10 H10 . . 118.7 ?
C11 C10 H10 . . 118.7 ?
C10 C11 C12 . . 116.6(2) ?
C10 C11 C14 . . 121.4(2) ?
C12 C11 C14 . . 122.0(2) ?
C8 C9 C10 . . 119.5(2) ?
C8 C9 H9 . . 120.2 ?
C10 C9 H9 . . 120.2 ?
C16 C15 C14 . . 122.6(2) ?
C16 C15 H15 . . 118.7 ?
C14 C15 H15 . . 118.7 ?
C15 C16 C17 . . 119.3(3) ?
C15 C16 C20 . . 120.1(2) ?
C17 C16 C20 . . 120.6(2) ?
C2 C1 C6 . . 118.4(3) ?
C2 C1 C7 . . 120.8(3) ?
C6 C1 C7 . . 120.8(3) ?
C5 C6 C1 . . 121.1(3) ?
C5 C6 H6 . . 119.5 ?
C1 C6 H6 . . 119.5 ?
C18 C19 C14 . . 121.2(3) ?
C18 C19 H19 . . 119.4 ?
C14 C19 H19 . . 119.4 ?
O1 C7 C1 . . 107.2(2) ?
O1 C7 H7A . . 110.3 ?
C1 C7 H7A . . 110.3 ?
O1 C7 H7B . . 110.3 ?
C1 C7 H7B . . 110.3 ?
H7A C7 H7B . . 108.5 ?
C18 C17 C16 . . 119.2(2) ?
C18 C17 H17 . . 120.4 ?
C16 C17 H17 . . 120.4 ?
O2 C20 O3 1 1 122.5(3) ?
O2 C20 O3 . 1 122.5(3) ?
O2 C20 O3 1 . 122.5(3) ?
O2 C20 O3 . . 122.5(3) ?
O2 C20 C16 1 . 120.1(2) ?
O2 C20 C16 . . 120.1(2) ?
O3 C20 C16 1 . 117.4(3) ?
O3 C20 C16 . . 117.4(3) ?
C1 C2 C3 . . 120.6(3) ?
C1 C2 H2 . . 119.7 ?
C3 C2 H2 . . 119.7 ?
C17 C18 C19 . . 121.0(3) ?
C17 C18 H18 . . 119.5 ?
C19 C18 H18 . . 119.5 ?
C4 C5 C6 . . 120.3(3) ?
C4 C5 H5 . . 119.9 ?
C6 C5 H5 . . 119.9 ?
C4 C3 C2 . . 120.0(3) ?
C4 C3 H3 . . 120.0 ?
C2 C3 H3 . . 120.0 ?
C3 C4 C5 . . 119.6(3) ?
C3 C4 H4 . . 120.2 ?
C5 C4 H4 . . 120.2 ?

loop_
_geom_bond_atom_site_label_1
_geom_bond_atom_site_label_2
_geom_bond_site_symmetry_2
_geom_bond_distance
_geom_bond_publ_flag
O1 C8 . 1.366(3) ?
O1 C7 . 1.437(3) ?
O2 C20 . 1.241(3) ?
O3 C20 . 1.270(3) ?
O3 H3A . 1.20(5) ?
C8 C9 . 1.382(3) ?
C8 C13 . 1.394(3) ?
C12 C13 . 1.369(3) ?
C12 C11 . 1.395(3) ?
C12 H12 . 0.9300 ?
C13 H13 . 0.9300 ?
C14 C15 . 1.383(4) ?
C14 C19 . 1.400(3) ?
C14 C11 . 1.485(3) ?
C10 C9 . 1.385(3) ?
C10 C11 . 1.391(3) ?
C10 H10 . 0.9300 ?
C9 H9 . 0.9300 ?
C15 C16 . 1.378(3) ?
C15 H15 . 0.9300 ?
C16 C17 . 1.391(4) ?
C16 C20 . 1.474(4) ?
C1 C2 . 1.375(4) ?
C1 C6 . 1.378(4) ?
C1 C7 . 1.501(4) ?
C6 C5 . 1.370(4) ?
C6 H6 . 0.9300 ?
C19 C18 . 1.375(4) ?
C19 H19 . 0.9300 ?
C7 H7A . 0.9700 ?
C7 H7B . 0.9700 ?
C17 C18 . 1.367(4) ?
C17 H17 . 0.9300 ?
C2 C3 . 1.386(4) ?
C2 H2 . 0.9300 ?
C18 H18 . 0.9300 ?
C5 C4 . 1.368(5) ?
C5 H5 . 0.9300 ?
C3 C4 . 1.368(4) ?
C3 H3 . 0.9300 ?
C4 H4 . 0.9300 ?

loop_
_geom_hbond_atom_site_label_D
_geom_hbond_atom_site_label_H
_geom_hbond_atom_site_label_A
_geom_hbond_site_symmetry_A
_geom_hbond_distance_DH
_geom_hbond_distance_HA
_geom_hbond_distance_DA
_geom_hbond_angle_DHA
_geom_hbond_publ_flag
C15 H15 O2 1 0.93 2.48 2.791(3) 99.5 yes
C17 H17 O3 1 0.93 2.48 2.767(4) 98.1 yes
O3 H3A O2 2_655 1.20(5) 1.42(5) 2.617(3) 175(4) yes
C3 H3 Cg1 4_555 0.93 2.88 3.711(4) 149 yes
C6 H6 Cg1 4_564 0.93 2.77 3.588(4) 147 yes
C9 H9 Cg2 4_565 0.93 2.86 3.667(3) 146 yes
C12 H12 Cg2 4_554 0.93 2.81 3.629(3) 147 yes

loop_
_geom_torsion_atom_site_label_1
_geom_torsion_atom_site_label_2
_geom_torsion_atom_site_label_3
_geom_torsion_atom_site_label_4
_geom_torsion_site_symmetry_1
_geom_torsion_site_symmetry_2
_geom_torsion_site_symmetry_3
_geom_torsion_site_symmetry_4
_geom_torsion
_geom_torsion_publ_flag
C7 O1 C8 C9 . . . . -0.5(4) ?
C7 O1 C8 C13 . . . . 179.0(2) ?
C11 C12 C13 C8 . . . . -0.7(4) ?
O1 C8 C13 C12 . . . . -178.5(2) ?
C9 C8 C13 C12 . . . . 1.0(4) ?
C9 C10 C11 C12 . . . . 0.4(4) ?
C9 C10 C11 C14 . . . . 179.5(2) ?
C13 C12 C11 C14 . . . . -179.1(2) ?
C15 C14 C11 C10 . . . . 26.6(4) ?
C19 C14 C11 C10 . . . . -153.3(3) ?
C15 C14 C11 C12 . . . . -154.4(3) ?
C19 C14 C11 C12 . . . . 25.7(4) ?
O1 C8 C9 C10 . . . . 178.8(2) ?
C13 C8 C9 C10 . . . . -0.6(4) ?
C11 C10 C9 C8 . . . . -0.1(4) ?
C19 C14 C15 C16 . . . . -0.1(4) ?
C11 C14 C15 C16 . . . . 180.0(2) ?
C14 C15 C16 C17 . . . . 0.4(4) ?
C14 C15 C16 C20 . . . . -178.5(3) ?
C2 C1 C6 C5 . . . . -0.7(4) ?
C7 C1 C6 C5 . . . . 179.3(3) ?
C11 C14 C19 C18 . . . . 179.9(3) ?
C8 O1 C7 C1 . . . . -175.9(2) ?
C2 C1 C7 O1 . . . . 90.9(3) ?
C6 C1 C7 O1 . . . . -89.1(3) ?
C15 C16 C17 C18 . . . . -0.4(5) ?
C20 C16 C17 C18 . . . . 178.4(3) ?
C15 C16 C20 O2 . . . 1 2.1(5) ?
C17 C16 C20 O2 . . . 1 -176.8(3) ?
C15 C16 C20 O2 . . . . 2.1(5) ?
C17 C16 C20 O2 . . . . -176.8(3) ?
C15 C16 C20 O3 . . . 1 -179.2(3) ?
C17 C16 C20 O3 . . . 1 1.9(5) ?
C15 C16 C20 O3 . . . . -179.2(3) ?
C17 C16 C20 O3 . . . . 1.9(5) ?
C6 C1 C2 C3 . . . . 1.0(4) ?
C7 C1 C2 C3 . . . . -179.1(3) ?
C16 C17 C18 C19 . . . . 0.3(5) ?
C14 C19 C18 C17 . . . . -0.1(5) ?
C1 C6 C5 C4 . . . . 0.3(5) ?
C1 C2 C3 C4 . . . . -0.9(5) ?
C2 C3 C4 C5 . . . . 0.4(5) ?
C6 C5 C4 C3 . . . . -0.1(5) ?
